data_4107227
loop_
_publ_author_name
'Natalia B. Shustova'
'Brian D. McCarthy'
'Mircea Dinc\(a'

_publ_section_title
;
 Turn-On Fluorescence in Tetraphenylethylene-Based Metal-Organic
 Frameworks: An Alternative to Aggregation-Induced Emission
;
_journal_name_full 'Journal of the American Chemical Society'
_journal_page_first 20126
_journal_page_last 20129
_journal_paper_doi 10.1021/ja209327q
_journal_volume 133
_journal_year 2011
_chemical_formula_moiety 'C39 H37 Cd2 N O11, C5 H11 N O'
_chemical_formula_sum 'C44 H48 Cd2 N2 O12'
_chemical_formula_weight 1021.64
_chemical_name_systematic
; 
 ? 
;
_space_group_IT_number 14
_symmetry_cell_setting monoclinic
_symmetry_space_group_name_Hall '-P 2ybc'
_symmetry_space_group_name_H-M 'P 1 21/c 1'
_atom_sites_solution_hydrogens geom
_atom_sites_solution_primary direct
_atom_sites_solution_secondary difmap
_audit_creation_method SHELXL-97
_cell_angle_alpha 90.00
_cell_angle_beta 95.290(3)
_cell_angle_gamma 90.00
_cell_formula_units_Z 4
_cell_length_a 11.4137(16)
_cell_length_b 16.592(2)
_cell_length_c 26.041(3)
_cell_measurement_reflns_used 9904
_cell_measurement_temperature 100(1)
_cell_measurement_theta_max 27.16
_cell_measurement_theta_min 2.17
_cell_volume 4910.5(11)
_computing_cell_refinement 'SAINT 7.46A (Bruker-AXS, 2010)'
_computing_data_collection 'APEX2 v2010.7.0 (Bruker-AXS, 2010)'
_computing_data_reduction 'SAINT 7.46A (Bruker-AXS, 2010)'
_computing_structure_refinement 'SHELXL-97 (Sheldrick, 2008)'
_computing_structure_solution 'SHELXS-97 (Sheldrick, 2008)'
_diffrn_ambient_temperature 100(1)
_diffrn_detector_area_resol_mean 8.3
_diffrn_measured_fraction_theta_full 1.000
_diffrn_measured_fraction_theta_max 1.000
_diffrn_measurement_device_type 'Bruker Smart APEX2 CCD'
_diffrn_measurement_method '\f and \w scans'
_diffrn_radiation_monochromator 'Icoatech ImuS multilayer optics'
_diffrn_radiation_source 'ImuS micro-focus sealed tube'
_diffrn_radiation_type MoK\a
_diffrn_radiation_wavelength 0.71073
_diffrn_reflns_av_R_equivalents 0.0648
_diffrn_reflns_av_sigmaI/netI 0.0348
_diffrn_reflns_limit_h_max 13
_diffrn_reflns_limit_h_min -13
_diffrn_reflns_limit_k_max 19
_diffrn_reflns_limit_k_min -19
_diffrn_reflns_limit_l_max 28
_diffrn_reflns_limit_l_min -31
_diffrn_reflns_number 74718
_diffrn_reflns_theta_full 25.35
_diffrn_reflns_theta_max 25.35
_diffrn_reflns_theta_min 1.46
_exptl_absorpt_coefficient_mu 0.922
_exptl_absorpt_correction_T_max 0.9571
_exptl_absorpt_correction_T_min 0.8515
_exptl_absorpt_correction_type multi-scan
_exptl_absorpt_process_details 'SADABS (Sheldrick, 2009)'
_exptl_crystal_colour yellow
_exptl_crystal_density_diffrn 1.382
_exptl_crystal_description plate
_exptl_crystal_F_000 2072
_exptl_crystal_size_max 0.18
_exptl_crystal_size_mid 0.09
_exptl_crystal_size_min 0.05
_refine_diff_density_max 2.226
_refine_diff_density_min -1.012
_refine_diff_density_rms 0.162
_refine_ls_extinction_method none
_refine_ls_goodness_of_fit_ref 1.068
_refine_ls_hydrogen_treatment constr
_refine_ls_matrix_type full
_refine_ls_number_parameters 626
_refine_ls_number_reflns 8988
_refine_ls_number_restraints 724
_refine_ls_restrained_S_all 1.054
_refine_ls_R_factor_all 0.0770
_refine_ls_R_factor_gt 0.0581
_refine_ls_shift/su_max 0.001
_refine_ls_shift/su_mean 0.000
_refine_ls_structure_factor_coef Fsqd
_refine_ls_weighting_details 'calc w=1/[\s^2^(Fo^2^)+(0.0957P)^2^+25.7088P] where P=(Fo^2^+2Fc^2^)/3'
_refine_ls_weighting_scheme calc
_refine_ls_wR_factor_gt 0.1615
_refine_ls_wR_factor_ref 0.1796
_reflns_number_gt 7006
_reflns_number_total 8988
_reflns_threshold_expression >2sigma(I)
_cod_data_source_file ja209327q_si_003.cif
_cod_data_source_block a
_cod_original_cell_volume 4910.7(12)
_cod_database_code 4107227

loop_
_symmetry_equiv_pos_as_xyz
'x, y, z'
'-x, y+1/2, -z+1/2'
'-x, -y, -z'
'x, -y-1/2, z-1/2'

loop_
_atom_site_label
_atom_site_type_symbol
_atom_site_fract_x
_atom_site_fract_y
_atom_site_fract_z
_atom_site_U_iso_or_equiv
_atom_site_adp_type
_atom_site_occupancy
_atom_site_symmetry_multiplicity
_atom_site_calc_flag
_atom_site_refinement_flags
_atom_site_disorder_assembly
_atom_site_disorder_group
C1 C 0.6125(5) 0.8103(4) 0.2876(2) 0.0269(12) Uani 1 1 d U . .
C2 C 0.7251(5) 0.7879(4) 0.2855(2) 0.0251(12) Uani 1 1 d U . .
C3 C 0.7883(5) 0.7945(4) 0.2381(2) 0.0257(12) Uani 1 1 d U . .
C4 C 0.7914(5) 0.8661(4) 0.2106(2) 0.0287(13) Uani 1 1 d U . .
H4 H 0.7496 0.9117 0.2214 0.034 Uiso 1 1 calc R . .
C5 C 0.8541(5) 0.8721(4) 0.1679(2) 0.0309(13) Uani 1 1 d U . .
H5 H 0.8568 0.9219 0.1501 0.037 Uiso 1 1 calc R . .
C6 C 0.9132(5) 0.8058(4) 0.1509(2) 0.0274(12) Uani 1 1 d U . .
C7 C 0.9101(7) 0.7341(4) 0.1781(3) 0.0450(18) Uani 1 1 d U . .
H7 H 0.9516 0.6884 0.1674 0.054 Uiso 1 1 calc R . .
C8 C 0.8470(7) 0.7289(4) 0.2209(3) 0.0406(17) Uani 1 1 d U . .
H8 H 0.8443 0.6791 0.2388 0.049 Uiso 1 1 calc R . .
C9 C 0.5550(5) 0.8120(4) 0.3367(2) 0.0262(12) Uani 1 1 d U . .
C10 C 0.6072(6) 0.8501(4) 0.3800(2) 0.0360(15) Uani 1 1 d U . .
H10 H 0.6820 0.8749 0.3787 0.043 Uiso 1 1 calc R . .
C11 C 0.5525(6) 0.8529(5) 0.4253(2) 0.0387(16) Uani 1 1 d U . .
H11 H 0.5897 0.8797 0.4547 0.046 Uiso 1 1 calc R . .
C12 C 0.4436(5) 0.8167(4) 0.4280(2) 0.0304(13) Uani 1 1 d U . .
C13 C 0.3910(6) 0.7785(4) 0.3843(2) 0.0319(14) Uani 1 1 d U . .
H13 H 0.3170 0.7527 0.3855 0.038 Uiso 1 1 calc R . .
C14 C 0.4456(6) 0.7778(4) 0.3394(2) 0.0307(13) Uani 1 1 d U . .
H14 H 0.4070 0.7532 0.3095 0.037 Uiso 1 1 calc R . .
C15 C 0.5333(5) 0.8326(4) 0.2409(2) 0.0242(12) Uani 1 1 d U . .
C16 C 0.5132(6) 0.7794(4) 0.2005(2) 0.0338(14) Uani 1 1 d U . .
H16 H 0.5551 0.7299 0.2012 0.041 Uiso 1 1 calc R . .
C17 C 0.4324(6) 0.7970(4) 0.1586(2) 0.0341(14) Uani 1 1 d U . .
H17 H 0.4191 0.7593 0.1312 0.041 Uiso 1 1 calc R . .
C18 C 0.3719(5) 0.8684(4) 0.1566(2) 0.0267(12) Uani 1 1 d U . .
C19 C 0.3939(6) 0.9236(4) 0.1972(2) 0.0351(14) Uani 1 1 d U . .
H19 H 0.3543 0.9740 0.1962 0.042 Uiso 1 1 calc R . .
C20 C 0.4737(6) 0.9041(4) 0.2386(2) 0.0339(14) Uani 1 1 d U . .
H20 H 0.4873 0.9414 0.2662 0.041 Uiso 1 1 calc R . .
C21 C 0.7960(5) 0.7505(4) 0.3304(2) 0.0265(13) Uani 1 1 d U . .
C22 C -0.0937(5) 0.7192(4) -0.1521(2) 0.0290(13) Uani 1 1 d U . .
H22 H -0.0640 0.6730 -0.1681 0.035 Uiso 1 1 calc R . .
C23 C -0.0275(5) 0.7557(4) -0.1117(2) 0.0299(13) Uani 1 1 d U . .
H23 H 0.0468 0.7338 -0.0995 0.036 Uiso 1 1 calc R . .
C24 C -0.0683(5) 0.8241(4) -0.0887(2) 0.0275(12) Uani 1 1 d U . .
C25 C -0.1783(5) 0.8547(4) -0.1062(2) 0.0323(14) Uani 1 1 d U . .
H25 H -0.2072 0.9013 -0.0904 0.039 Uiso 1 1 calc R . .
C26 C -0.2462(5) 0.8177(4) -0.1466(2) 0.0311(14) Uani 1 1 d U . .
H26 H -0.3212 0.8390 -0.1583 0.037 Uiso 1 1 calc R . .
C27 C 0.0037(5) 0.8655(4) -0.0461(2) 0.0270(12) Uani 1 1 d U . .
C28 C 0.2839(5) 0.8887(4) 0.1130(2) 0.0296(12) Uani 1 1 d U . .
C29 C -0.0162(5) 0.8133(4) 0.1053(2) 0.0303(13) Uani 1 1 d U . .
C30 C 0.3814(6) 0.6796(4) -0.0236(2) 0.0365(15) Uani 1 1 d U . .
C53 C 0.2522(13) 0.5619(9) 0.0971(7) 0.132(6) Uani 1 1 d U . .
C33 C -0.0596(11) 0.6105(8) 0.0180(5) 0.098(3) Uani 1 1 d U . .
H33A H -0.0528 0.6092 0.0562 0.117 Uiso 1 1 calc R . .
H33B H -0.0796 0.5554 0.0055 0.117 Uiso 1 1 calc R . .
C34 C -0.1540(12) 0.6645(10) 0.0002(5) 0.117(5) Uani 1 1 d U . .
H34A H -0.1265 0.7203 0.0037 0.175 Uiso 1 1 calc R . .
H34B H -0.2206 0.6566 0.0208 0.175 Uiso 1 1 calc R . .
H34C H -0.1789 0.6532 -0.0361 0.175 Uiso 1 1 calc R . .
C35 C 0.2803(9) 0.9930(10) -0.0362(4) 0.105(4) Uani 1 1 d U . .
H35 H 0.2346 0.9540 -0.0559 0.126 Uiso 1 1 calc R . .
C36 C 0.4187(15) 1.0949(9) -0.0411(5) 0.109(4) Uani 1 1 d U . .
H36A H 0.5022 1.0926 -0.0485 0.131 Uiso 1 1 calc R . .
H36B H 0.4183 1.0881 -0.0033 0.131 Uiso 1 1 calc R . .
C37 C 0.3799(15) 1.1767(10) -0.0523(7) 0.148(7) Uani 1 1 d U . .
H37A H 0.3637 1.1834 -0.0896 0.222 Uiso 1 1 calc R . .
H37B H 0.4416 1.2145 -0.0393 0.222 Uiso 1 1 calc R . .
H37C H 0.3081 1.1875 -0.0355 0.222 Uiso 1 1 calc R . .
C38 C 0.3938(9) 0.9971(9) -0.1145(4) 0.091(3) Uani 1 1 d U . .
H38A H 0.3242 0.9684 -0.1309 0.109 Uiso 1 1 calc R . .
H38B H 0.4104 1.0432 -0.1368 0.109 Uiso 1 1 calc R . .
C39 C 0.4876(12) 0.9464(8) -0.1107(6) 0.114(4) Uani 1 1 d U . .
H39A H 0.5482 0.9672 -0.0850 0.171 Uiso 1 1 calc R . .
H39B H 0.5197 0.9426 -0.1442 0.171 Uiso 1 1 calc R . .
H39C H 0.4625 0.8929 -0.1002 0.171 Uiso 1 1 calc R . .
Cd1 Cd 0.11409(4) 0.94113(3) 0.039220(15) 0.02645(15) Uani 1 1 d U . .
Cd2 Cd 0.16817(4) 0.73388(3) 0.036935(16) 0.03025(15) Uani 1 1 d U . .
N1 N 0.3667(7) 1.0280(8) -0.0628(3) 0.095(3) Uani 1 1 d U . .
O1 O 0.2721(4) 0.8421(3) 0.07458(15) 0.0329(9) Uani 1 1 d U . .
O2 O 0.2242(4) 0.9519(3) 0.11599(18) 0.0427(12) Uani 1 1 d U . .
O3 O -0.0216(4) 0.8781(3) 0.08122(16) 0.0357(10) Uani 1 1 d U . .
O4 O 0.0446(4) 0.7515(3) 0.09542(17) 0.0388(11) Uani 1 1 d U . .
O5 O 0.2893(4) 0.7192(3) -0.02338(17) 0.0449(12) Uani 1 1 d U . .
O6 O 0.4260(5) 0.6372(5) 0.0125(2) 0.075(2) Uani 1 1 d U . .
C52 C 0.170(2) 0.5461(13) 0.1292(11) 0.212(11) Uani 1 1 d U . .
O10 O 0.0198(4) 1.0635(3) 0.03498(16) 0.0338(10) Uani 1 1 d U . .
O9 O 0.0882(4) 0.8295(3) -0.02229(15) 0.0319(9) Uani 1 1 d U . .
O11 O 0.2861(4) 0.6416(3) 0.08522(17) 0.0425(11) Uani 1 1 d U . .
O12 O 0.0514(5) 0.6328(4) 0.0012(2) 0.0622(15) Uani 1 1 d U . .
O13 O 0.2556(5) 1.0003(4) -0.0001(2) 0.0562(15) Uani 1 1 d U . .
N3 N 0.2291(19) 0.8480(12) 0.7519(8) 0.062(5) Uani 0.296(8) 1 d PDU A 1
C40 C 0.176(3) 0.8616(18) 0.7975(12) 0.063(6) Uani 0.296(8) 1 d PU A 1
C41 C 0.185(2) 0.7873(14) 0.7097(9) 0.053(6) Uani 0.296(8) 1 d PDU A 1
C42 C 0.158(2) 0.7030(14) 0.7366(10) 0.050(6) Uani 0.296(8) 1 d PDU A 1
C43 C 0.339(2) 0.877(2) 0.7260(12) 0.085(8) Uani 0.296(8) 1 d PDU A 1
C44 C 0.414(3) 0.929(2) 0.7695(15) 0.107(14) Uani 0.296(8) 1 d PDU A 1
O14 O 0.081(2) 0.9160(13) 0.7944(12) 0.088(7) Uani 0.296(8) 1 d PU A 1
N2 N 0.2280(11) 0.5264(7) 0.8652(6) 0.112(4) Uani 0.704(8) 1 d PDU A 2
C45 C 0.1840(12) 0.5494(7) 0.9103(7) 0.078(4) Uani 0.704(8) 1 d PU A 2
C46 C 0.3512(19) 0.487(2) 0.8865(12) 0.142(8) Uani 0.470(5) 1 d PDU A 2
C47 C 0.376(2) 0.4699(19) 0.9495(12) 0.180(13) Uani 0.470(5) 1 d PDU A 2
C48 C 0.352(2) 0.5049(16) 0.8515(16) 0.137(8) Uani 0.470(5) 1 d PDU A 2
C49 C 0.3660(16) 0.4079(13) 0.8581(13) 0.118(10) Uani 0.470(5) 1 d PDU A 2
C50 C 0.1437(19) 0.5231(14) 0.8125(9) 0.118(6) Uani 0.470(5) 1 d PDU A 2
C51 C 0.1518(17) 0.6106(15) 0.7848(9) 0.106(6) Uani 0.470(5) 1 d PDU A 2
O15 O 0.0863(7) 0.5788(4) 0.9094(3) 0.049(2) Uani 0.704(8) 1 d PU A 2

loop_
_atom_site_aniso_label
_atom_site_aniso_U_11
_atom_site_aniso_U_22
_atom_site_aniso_U_33
_atom_site_aniso_U_23
_atom_site_aniso_U_13
_atom_site_aniso_U_12
C1 0.024(3) 0.038(3) 0.019(3) 0.005(2) 0.004(2) 0.001(2)
C2 0.025(3) 0.035(3) 0.016(3) 0.006(2) 0.006(2) 0.000(2)
C3 0.021(3) 0.038(3) 0.019(3) 0.002(2) 0.005(2) -0.001(2)
C4 0.027(3) 0.040(3) 0.019(3) 0.003(2) 0.007(2) 0.010(3)
C5 0.032(3) 0.038(3) 0.023(3) 0.005(2) 0.007(2) 0.004(3)
C6 0.025(3) 0.039(3) 0.020(3) 0.001(2) 0.009(2) -0.001(2)
C7 0.059(5) 0.040(4) 0.041(4) 0.005(3) 0.033(4) 0.014(3)
C8 0.050(4) 0.035(3) 0.041(4) 0.013(3) 0.029(3) 0.010(3)
C9 0.022(3) 0.043(4) 0.014(2) 0.007(2) 0.005(2) 0.006(2)
C10 0.024(3) 0.060(4) 0.025(3) 0.004(3) 0.009(2) -0.004(3)
C11 0.034(3) 0.062(5) 0.021(3) -0.010(3) 0.009(3) -0.009(3)
C12 0.028(3) 0.044(4) 0.021(3) 0.001(2) 0.009(2) -0.002(3)
C13 0.025(3) 0.044(4) 0.027(3) 0.003(3) 0.009(2) -0.007(3)
C14 0.029(3) 0.046(4) 0.017(3) -0.001(2) 0.004(2) -0.002(3)
C15 0.018(3) 0.041(3) 0.014(2) 0.006(2) 0.006(2) 0.000(2)
C16 0.033(3) 0.040(4) 0.027(3) -0.001(3) -0.002(3) 0.009(3)
C17 0.036(4) 0.047(4) 0.019(3) -0.005(3) -0.001(2) 0.003(3)
C18 0.025(3) 0.039(3) 0.015(2) 0.005(2) 0.000(2) -0.003(2)
C19 0.034(3) 0.044(4) 0.026(3) 0.001(3) -0.007(3) 0.007(3)
C20 0.036(4) 0.043(4) 0.022(3) 0.001(3) -0.003(2) 0.005(3)
C21 0.022(3) 0.041(4) 0.017(3) 0.004(2) 0.002(2) 0.005(2)
C22 0.024(3) 0.042(4) 0.022(3) -0.008(2) 0.004(2) 0.004(3)
C23 0.022(3) 0.045(4) 0.022(3) -0.005(2) 0.000(2) 0.004(3)
C24 0.026(3) 0.039(3) 0.017(3) -0.001(2) -0.002(2) -0.002(2)
C25 0.025(3) 0.044(4) 0.028(3) -0.010(3) 0.001(2) 0.002(3)
C26 0.024(3) 0.042(4) 0.027(3) -0.006(3) -0.002(2) 0.003(3)
C27 0.025(3) 0.042(3) 0.015(2) 0.000(2) 0.0055(19) -0.002(2)
C28 0.027(3) 0.040(3) 0.021(3) 0.008(2) -0.001(2) -0.009(2)
C29 0.027(3) 0.043(4) 0.022(3) -0.001(3) 0.008(2) -0.004(3)
C30 0.038(4) 0.049(4) 0.025(3) 0.001(3) 0.016(3) 0.008(3)
C53 0.102(10) 0.099(8) 0.199(15) 0.095(10) 0.037(9) -0.004(7)
C33 0.085(7) 0.106(9) 0.104(9) -0.009(7) 0.021(6) -0.031(6)
C34 0.091(7) 0.168(14) 0.088(9) 0.031(9) -0.015(7) -0.020(8)
C35 0.044(5) 0.213(13) 0.057(5) 0.041(7) -0.004(4) -0.025(7)
C36 0.161(12) 0.112(8) 0.064(7) 0.027(5) 0.055(8) 0.000(7)
C37 0.158(15) 0.149(9) 0.153(14) 0.055(10) 0.106(13) 0.053(10)
C38 0.051(6) 0.146(10) 0.077(6) 0.017(6) 0.017(5) -0.010(6)
C39 0.092(9) 0.096(9) 0.150(12) 0.052(8) -0.014(8) -0.003(6)
Cd1 0.0230(2) 0.0408(3) 0.0148(2) 0.00528(17) -0.00276(16) -0.00651(18)
Cd2 0.0289(3) 0.0446(3) 0.0187(2) -0.00111(18) 0.01014(18) 0.0039(2)
N1 0.057(5) 0.180(8) 0.046(4) 0.035(5) -0.001(3) -0.036(5)
O1 0.028(2) 0.053(3) 0.0174(19) 0.0042(17) -0.0015(16) -0.0014(18)
O2 0.046(3) 0.047(3) 0.031(2) 0.0003(19) -0.020(2) 0.005(2)
O3 0.031(2) 0.049(3) 0.029(2) 0.014(2) 0.0133(18) 0.001(2)
O4 0.039(3) 0.050(3) 0.031(2) 0.001(2) 0.019(2) 0.003(2)
O5 0.046(3) 0.068(3) 0.024(2) 0.003(2) 0.019(2) 0.019(2)
O6 0.066(4) 0.127(6) 0.036(3) 0.037(3) 0.033(3) 0.050(4)
C52 0.21(2) 0.170(17) 0.28(3) 0.122(18) 0.149(18) 0.025(14)
O10 0.042(3) 0.035(2) 0.021(2) -0.0030(17) -0.0115(19) -0.0016(19)
O9 0.027(2) 0.053(3) 0.0150(18) -0.0044(17) -0.0021(15) 0.0041(19)
O11 0.051(3) 0.049(3) 0.028(2) 0.008(2) 0.012(2) 0.011(2)
O12 0.070(4) 0.062(3) 0.057(3) -0.016(3) 0.018(3) -0.023(3)
O13 0.037(3) 0.084(4) 0.048(3) 0.027(3) 0.008(2) -0.014(3)
N3 0.064(11) 0.062(11) 0.056(10) 0.036(8) -0.021(8) -0.008(9)
C40 0.082(16) 0.047(14) 0.055(12) -0.009(11) -0.025(10) -0.009(10)
C41 0.044(13) 0.058(13) 0.057(13) 0.010(9) 0.009(11) 0.018(10)
C42 0.037(13) 0.056(11) 0.057(15) 0.001(11) 0.004(11) 0.020(10)
C43 0.059(16) 0.063(17) 0.13(2) 0.029(16) 0.004(13) 0.003(12)
C44 0.11(3) 0.09(3) 0.12(3) 0.03(2) 0.03(2) -0.06(2)
O14 0.089(16) 0.043(12) 0.13(2) 0.003(12) -0.013(13) -0.008(10)
N2 0.093(8) 0.064(7) 0.192(11) -0.066(8) 0.086(7) -0.019(6)
C45 0.054(6) 0.040(7) 0.147(11) -0.051(8) 0.046(7) -0.021(5)
C46 0.078(10) 0.118(18) 0.248(19) -0.051(18) 0.106(12) -0.019(10)
C47 0.114(17) 0.13(2) 0.33(2) 0.15(2) 0.161(16) 0.081(17)
C48 0.098(10) 0.110(13) 0.220(19) -0.077(16) 0.107(12) -0.036(13)
C49 0.034(10) 0.103(13) 0.22(3) -0.122(16) 0.022(13) -0.002(9)
C50 0.101(12) 0.121(14) 0.148(12) -0.085(12) 0.105(8) -0.045(13)
C51 0.051(12) 0.148(17) 0.128(15) -0.076(11) 0.060(11) -0.031(12)
O15 0.064(5) 0.042(4) 0.043(4) -0.005(3) 0.018(4) 0.010(4)

loop_
_atom_type_symbol
_atom_type_description
_atom_type_scat_dispersion_real
_atom_type_scat_dispersion_imag
_atom_type_scat_source
C C 0.0033 0.0016 'International Tables Vol C Tables 4.2.6.8 and 6.1.1.4'
H H 0.0000 0.0000 'International Tables Vol C Tables 4.2.6.8 and 6.1.1.4'
O O 0.0106 0.0060 'International Tables Vol C Tables 4.2.6.8 and 6.1.1.4'
Cd Cd -0.8075 1.2024 'International Tables Vol C Tables 4.2.6.8 and 6.1.1.4'
N N 0.0061 0.0033 'International Tables Vol C Tables 4.2.6.8 and 6.1.1.4'

loop_
_geom_angle_atom_site_label_1
_geom_angle_atom_site_label_2
_geom_angle_atom_site_label_3
_geom_angle
_geom_angle_site_symmetry_1
_geom_angle_site_symmetry_3
C2 C1 C9 122.5(5) . .
C2 C1 C15 123.1(5) . .
C9 C1 C15 114.3(5) . .
C1 C2 C3 123.3(5) . .
C1 C2 C21 122.4(5) . .
C3 C2 C21 114.2(5) . .
C8 C3 C4 118.2(5) . .
C8 C3 C2 120.0(6) . .
C4 C3 C2 121.8(5) . .
C5 C4 C3 121.1(6) . .
C5 C4 H4 119.5 . .
C3 C4 H4 119.5 . .
C4 C5 C6 120.3(6) . .
C4 C5 H5 119.8 . .
C6 C5 H5 119.8 . .
C5 C6 C7 118.9(5) . .
C5 C6 C29 120.0(6) . 1_655
C7 C6 C29 121.0(6) . 1_655
C8 C7 C6 120.3(6) . .
C8 C7 H7 119.9 . .
C6 C7 H7 119.9 . .
C3 C8 C7 121.2(6) . .
C3 C8 H8 119.4 . .
C7 C8 H8 119.4 . .
C14 C9 C10 118.1(5) . .
C14 C9 C1 120.5(5) . .
C10 C9 C1 121.3(5) . .
C9 C10 C11 121.2(6) . .
C9 C10 H10 119.4 . .
C11 C10 H10 119.4 . .
C10 C11 C12 120.3(6) . .
C10 C11 H11 119.8 . .
C12 C11 H11 119.8 . .
C11 C12 C13 118.5(5) . .
C11 C12 C30 121.2(6) . 4_576
C13 C12 C30 120.3(6) . 4_576
C14 C13 C12 120.4(6) . .
C14 C13 H13 119.8 . .
C12 C13 H13 119.8 . .
C13 C14 C9 121.5(6) . .
C13 C14 H14 119.2 . .
C9 C14 H14 119.2 . .
C20 C15 C16 118.4(5) . .
C20 C15 C1 120.8(5) . .
C16 C15 C1 120.6(6) . .
C15 C16 C17 121.1(6) . .
C15 C16 H16 119.5 . .
C17 C16 H16 119.5 . .
C18 C17 C16 120.4(6) . .
C18 C17 H17 119.8 . .
C16 C17 H17 119.8 . .
C17 C18 C19 118.8(5) . .
C17 C18 C28 121.9(6) . .
C19 C18 C28 119.3(6) . .
C20 C19 C18 119.6(6) . .
C20 C19 H19 120.2 . .
C18 C19 H19 120.2 . .
C15 C20 C19 121.7(6) . .
C15 C20 H20 119.1 . .
C19 C20 H20 119.1 . .
C26 C21 C22 119.5(5) 4_676 4_676
C26 C21 C2 119.5(5) 4_676 .
C22 C21 C2 121.0(5) 4_676 .
C23 C22 C21 120.5(6) . 4_475
C23 C22 H22 119.8 . .
C21 C22 H22 119.8 4_475 .
C22 C23 C24 120.5(6) . .
C22 C23 H23 119.7 . .
C24 C23 H23 119.7 . .
C23 C24 C25 119.1(5) . .
C23 C24 C27 121.1(5) . .
C25 C24 C27 119.8(6) . .
C26 C25 C24 120.7(6) . .
C26 C25 H25 119.6 . .
C24 C25 H25 119.6 . .
C21 C26 C25 119.7(6) 4_475 .
C21 C26 H26 120.2 4_475 .
C25 C26 H26 120.2 . .
O10 C27 O9 120.5(5) 3_575 .
O10 C27 C24 119.6(5) 3_575 .
O9 C27 C24 119.9(6) . .
O10 C27 Cd1 58.3(3) 3_575 .
O9 C27 Cd1 62.8(3) . .
C24 C27 Cd1 173.2(4) . .
O2 C28 O1 122.8(5) . .
O2 C28 C18 118.3(6) . .
O1 C28 C18 118.9(6) . .
O2 C28 Cd1 55.0(3) . .
O1 C28 Cd1 67.8(3) . .
C18 C28 Cd1 173.3(5) . .
O3 C29 O4 126.4(6) . .
O3 C29 C6 117.7(6) . 1_455
O4 C29 C6 115.8(6) . 1_455
O5 C30 O6 125.8(6) . .
O5 C30 C12 116.5(6) . 4_575
O6 C30 C12 117.7(6) . 4_575
C52 C53 O11 122.5(17) . .
O12 C33 C34 113.4(11) . .
O12 C33 H33A 108.9 . .
C34 C33 H33A 108.9 . .
O12 C33 H33B 108.9 . .
C34 C33 H33B 108.9 . .
H33A C33 H33B 107.7 . .
C33 C34 H34A 109.5 . .
C33 C34 H34B 109.5 . .
H34A C34 H34B 109.5 . .
C33 C34 H34C 109.5 . .
H34A C34 H34C 109.5 . .
H34B C34 H34C 109.5 . .
O13 C35 N1 133.3(14) . .
O13 C35 H35 113.3 . .
N1 C35 H35 113.3 . .
N1 C36 C37 124.6(16) . .
N1 C36 H36A 106.2 . .
C37 C36 H36A 106.2 . .
N1 C36 H36B 106.2 . .
C37 C36 H36B 106.2 . .
H36A C36 H36B 106.4 . .
C36 C37 H37A 109.5 . .
C36 C37 H37B 109.5 . .
H37A C37 H37B 109.5 . .
C36 C37 H37C 109.5 . .
H37A C37 H37C 109.5 . .
H37B C37 H37C 109.5 . .
C39 C38 N1 112.0(12) . .
C39 C38 H38A 109.2 . .
N1 C38 H38A 109.2 . .
C39 C38 H38B 109.2 . .
N1 C38 H38B 109.2 . .
H38A C38 H38B 107.9 . .
C38 C39 H39A 109.5 . .
C38 C39 H39B 109.5 . .
H39A C39 H39B 109.5 . .
C38 C39 H39C 109.5 . .
H39A C39 H39C 109.5 . .
H39B C39 H39C 109.5 . .
O13 Cd1 O3 177.16(18) . .
O13 Cd1 O2 90.3(2) . .
O3 Cd1 O2 87.59(18) . .
O13 Cd1 O10 86.8(2) . .
O3 Cd1 O10 95.41(17) . .
O2 Cd1 O10 101.09(16) . .
O13 Cd1 O10 94.60(18) . 3_575
O3 Cd1 O10 87.70(16) . 3_575
O2 Cd1 O10 172.78(18) . 3_575
O10 Cd1 O10 73.92(17) . 3_575
O13 Cd1 O9 94.7(2) . .
O3 Cd1 O9 85.36(16) . .
O2 Cd1 O9 131.26(16) . .
O10 Cd1 O9 127.57(14) . .
O10 Cd1 O9 53.69(15) 3_575 .
O13 Cd1 O1 86.06(18) . .
O3 Cd1 O1 91.17(15) . .
O2 Cd1 O1 54.27(16) . .
O10 Cd1 O1 154.26(14) . .
O10 Cd1 O1 131.32(15) 3_575 .
O9 Cd1 O1 77.70(14) . .
O13 Cd1 C28 88.07(19) . .
O3 Cd1 C28 89.18(17) . .
O2 Cd1 C28 26.99(18) . .
O10 Cd1 C28 127.77(17) . .
O10 Cd1 C28 158.30(18) 3_575 .
O9 Cd1 C28 104.66(17) . .
O1 Cd1 C28 27.28(17) . .
O13 Cd1 C27 97.3(2) . .
O3 Cd1 C27 84.01(17) . .
O2 Cd1 C27 157.21(18) . .
O10 Cd1 C27 100.76(17) . .
O10 Cd1 C27 26.87(17) 3_575 .
O9 Cd1 C27 26.97(16) . .
O1 Cd1 C27 104.66(16) . .
C28 Cd1 C27 131.4(2) . .
O4 Cd2 O5 178.14(18) . .
O4 Cd2 O12 89.5(2) . .
O5 Cd2 O12 90.6(2) . .
O4 Cd2 O1 86.54(17) . .
O5 Cd2 O1 93.28(18) . .
O12 Cd2 O1 175.10(19) . .
O4 Cd2 O11 95.15(17) . .
O5 Cd2 O11 86.71(17) . .
O12 Cd2 O11 91.4(2) . .
O1 Cd2 O11 91.88(17) . .
O4 Cd2 O9 97.52(16) . .
O5 Cd2 O9 80.62(16) . .
O12 Cd2 O9 93.0(2) . .
O1 Cd2 O9 84.65(15) . .
O11 Cd2 O9 166.63(16) . .
C36 N1 C35 116.0(11) . .
C36 N1 C38 122.4(9) . .
C35 N1 C38 121.5(11) . .
C28 O1 Cd2 145.4(4) . .
C28 O1 Cd1 84.9(4) . .
Cd2 O1 Cd1 91.69(14) . .
C28 O2 Cd1 98.0(4) . .
C29 O3 Cd1 130.3(4) . .
C29 O4 Cd2 130.1(4) . .
C30 O5 Cd2 130.6(4) . .
C27 O10 Cd1 158.9(4) 3_575 .
C27 O10 Cd1 94.8(3) 3_575 3_575
Cd1 O10 Cd1 106.08(16) . 3_575
C27 O9 Cd2 152.6(4) . .
C27 O9 Cd1 90.3(4) . .
Cd2 O9 Cd1 93.77(13) . .
C53 O11 Cd2 125.0(7) . .
C33 O12 Cd2 124.5(6) . .
C35 O13 Cd1 130.7(9) . .
C40 N3 C41 125(2) . .
C40 N3 C43 138(2) . .
C41 N3 C43 97(2) . .
N3 C40 O14 117(3) . .
N3 C41 C42 108.7(16) . .
N3 C43 C44 105.1(18) . .
C45 N2 C48 133(2) . .
C45 N2 C46 101.2(15) . .
C48 N2 C46 35.6(16) . .
C45 N2 C50 120.3(12) . .
C48 N2 C50 107(2) . .
C46 N2 C50 136.2(16) . .
O15 C45 N2 120.1(16) . .
N2 C46 C47 118.6(17) . .
N2 C48 C49 106.8(15) . .
N2 C50 C51 107.2(14) . .

loop_
_geom_bond_atom_site_label_1
_geom_bond_atom_site_label_2
_geom_bond_distance
_geom_bond_site_symmetry_2
C1 C2 1.344(8) .
C1 C9 1.490(8) .
C1 C15 1.492(8) .
C2 C3 1.491(7) .
C2 C21 1.493(8) .
C3 C8 1.374(9) .
C3 C4 1.390(9) .
C4 C5 1.381(8) .
C4 H4 0.9500 .
C5 C6 1.383(9) .
C5 H5 0.9500 .
C6 C7 1.387(10) .
C6 C29 1.501(8) 1_655
C7 C8 1.384(9) .
C7 H7 0.9500 .
C8 H8 0.9500 .
C9 C14 1.380(9) .
C9 C10 1.380(9) .
C10 C11 1.386(9) .
C10 H10 0.9500 .
C11 C12 1.389(9) .
C11 H11 0.9500 .
C12 C13 1.389(9) .
C12 C30 1.504(8) 4_576
C13 C14 1.377(8) .
C13 H13 0.9500 .
C14 H14 0.9500 .
C15 C20 1.367(9) .
C15 C16 1.377(9) .
C16 C17 1.394(9) .
C16 H16 0.9500 .
C17 C18 1.370(9) .
C17 H17 0.9500 .
C18 C19 1.403(9) .
C18 C28 1.483(8) .
C19 C20 1.386(9) .
C19 H19 0.9500 .
C20 H20 0.9500 .
C21 C26 1.387(9) 4_676
C21 C22 1.393(9) 4_676
C22 C23 1.378(8) .
C22 C21 1.393(9) 4_475
C22 H22 0.9500 .
C23 C24 1.384(9) .
C23 H23 0.9500 .
C24 C25 1.391(9) .
C24 C27 1.486(8) .
C25 C26 1.390(8) .
C25 H25 0.9500 .
C26 C21 1.388(9) 4_475
C26 H26 0.9500 .
C27 O10 1.249(8) 3_575
C27 O9 1.249(7) .
C27 Cd1 2.754(6) .
C28 O2 1.257(8) .
C28 O1 1.262(8) .
C28 Cd1 2.742(6) .
C29 O3 1.244(8) .
C29 O4 1.278(8) .
C29 C6 1.501(8) 1_455
C30 O5 1.241(8) .
C30 O6 1.244(8) .
C30 C12 1.504(8) 4_575
C53 C52 1.34(2) .
C53 O11 1.421(13) .
C33 O12 1.426(12) .
C33 C34 1.444(18) .
C33 H33A 0.9900 .
C33 H33B 0.9900 .
C34 H34A 0.9800 .
C34 H34B 0.9800 .
C34 H34C 0.9800 .
C35 O13 1.013(12) .
C35 N1 1.384(13) .
C35 H35 0.9500 .
C36 N1 1.359(17) .
C36 C37 1.448(19) .
C36 H36A 0.9900 .
C36 H36B 0.9900 .
C37 H37A 0.9800 .
C37 H37B 0.9800 .
C37 H37C 0.9800 .
C38 C39 1.358(17) .
C38 N1 1.498(15) .
C38 H38A 0.9900 .
C38 H38B 0.9900 .
C39 H39A 0.9800 .
C39 H39B 0.9800 .
C39 H39C 0.9800 .
Cd1 O13 2.220(5) .
Cd1 O3 2.236(4) .
Cd1 O2 2.268(4) .
Cd1 O10 2.296(5) .
Cd1 O10 2.351(4) 3_575
Cd1 O9 2.449(4) .
Cd1 O1 2.548(4) .
Cd2 O4 2.189(4) .
Cd2 O5 2.199(4) .
Cd2 O12 2.285(6) .
Cd2 O1 2.318(4) .
Cd2 O11 2.329(5) .
Cd2 O9 2.339(4) .
O10 C27 1.249(8) 3_575
O10 Cd1 2.351(4) 3_575
N3 C40 1.40(4) .
N3 C41 1.54(2) .
N3 C43 1.55(2) .
C40 O14 1.41(4) .
C41 C42 1.61(2) .
C43 C44 1.61(3) .
N2 C45 1.374(19) .
N2 C48 1.533(18) .
N2 C46 1.601(19) .
N2 C50 1.602(19) .
C45 O15 1.217(15) .
C46 C47 1.66(3) .
C48 C49 1.63(3) .
C50 C51 1.63(2) .
